data_4126094
loop_
_publ_author_name
'Marshall, Ross J.'
'Kalinovskyy, Yaroslav'
'Griffin, Sarah L.'
'Wilson, Claire'
'Blight, Barry A.'
'Forgan, Ross S.'

_publ_section_title
;
 Functional Versatility of a Series of Zr Metal-Organic Frameworks Probed
 by Solid-State Photoluminescence Spectroscopy.
;
_journal_issue 17
_journal_name_full 'Journal of the American Chemical Society'
_journal_page_first 6253
_journal_page_last 6260
_journal_paper_doi 10.1021/jacs.7b02184
_journal_volume 139
_journal_year 2017
_chemical_formula_moiety 'C26 H14 F4 O4'
_chemical_formula_sum 'C26 H14 F4 O4'
_chemical_formula_weight 466.37
_space_group_crystal_system monoclinic
_space_group_IT_number 14
_space_group_name_Hall '-P 2ybc'
_space_group_name_H-M_alt 'P 1 21/c 1'
_symmetry_space_group_name_Hall '-P 2ybc'
_symmetry_space_group_name_H-M 'P 1 21/c 1'
_atom_sites_solution_hydrogens geom
_audit_creation_date 2016-10-28
_audit_creation_method
;
Olex2 1.2
(compiled 2016.09.09 svn.r3337 for OlexSys, GUI svn.r5227)
;
_cell_angle_alpha 90
_cell_angle_beta 93.881(19)
_cell_angle_gamma 90
_cell_formula_units_Z 2
_cell_length_a 17.248(12)
_cell_length_b 4.784(3)
_cell_length_c 12.021(8)
_cell_measurement_reflns_used 766
_cell_measurement_temperature 100(2)
_cell_measurement_theta_max 23.771
_cell_measurement_theta_min 3.397
_cell_volume 989.6(11)
_computing_cell_refinement 'SAINT v8.34A (Bruker, 2013)'
_computing_data_collection 'Collect (Bruker AXS BV, 1997-2004)'
_computing_data_reduction 'SAINT v8.34A (Bruker, 2013)'
_computing_molecular_graphics 'Olex2 (Dolomanov et al., 2009)'
_computing_publication_material 'Olex2 (Dolomanov et al., 2009)'
_computing_structure_refinement 'ShelXL (Sheldrick, 2015)'
_computing_structure_solution 'ShelXT (Sheldrick, 2015)'
_diffrn_ambient_temperature 100(2)
_diffrn_detector 'CCD plate'
_diffrn_detector_area_resol_mean 9
_diffrn_measured_fraction_theta_full 0.785
_diffrn_measured_fraction_theta_max 0.785
_diffrn_measurement_device '95mm CCD camera on \k-goniostat'
_diffrn_measurement_device_type KappaCCD
_diffrn_measurement_method '\f & \w scans'
_diffrn_orient_matrix_type 'by Bruker AXS Collect from scalepack cell'
_diffrn_radiation_monochromator graphite
_diffrn_radiation_probe x-ray
_diffrn_radiation_type MoK\a
_diffrn_radiation_wavelength 0.71073
_diffrn_reflns_av_R_equivalents 0.0728
_diffrn_reflns_av_unetI/netI 0.0923
_diffrn_reflns_Laue_measured_fraction_full 0.785
_diffrn_reflns_Laue_measured_fraction_max 0.785
_diffrn_reflns_number 8314
_diffrn_reflns_point_group_measured_fraction_full 0.785
_diffrn_reflns_point_group_measured_fraction_max 0.785
_diffrn_reflns_theta_full 25.503
_diffrn_reflns_theta_max 25.503
_diffrn_reflns_theta_min 2.367
_diffrn_source 'Enraf Nonius FR590'
_diffrn_standards_number 0
_exptl_absorpt_coefficient_mu 0.130
_exptl_absorpt_correction_T_max 1.00
_exptl_absorpt_correction_T_min 0.53
_exptl_absorpt_correction_type multi-scan
_exptl_absorpt_process_details
;
 TWINABS-2012/1 (Bruker,2012) was used for absorption correction.
 
For component 1:
 wR2(int) was 0.0999 before and 0.0728 after correction.
 The Ratio of minimum to maximum transmission is 0.53.
 The \l/2 correction factor is Not present

Final HKLF 4 output contains 8314 reflections, Rint = 0.1494
 (1708 with I > 3sig(I), Rint = 0.0719)
;
_exptl_crystal_colour colourless
_exptl_crystal_colour_primary colourless
_exptl_crystal_density_diffrn 1.565
_exptl_crystal_description plate
_exptl_crystal_F_000 476
_exptl_crystal_size_max 0.6
_exptl_crystal_size_mid 0.14
_exptl_crystal_size_min 0.03
_refine_diff_density_max 1.020
_refine_diff_density_min -0.614
_refine_diff_density_rms 0.165
_refine_ls_extinction_method none
_refine_ls_goodness_of_fit_ref 1.411
_refine_ls_hydrogen_treatment constr
_refine_ls_matrix_type full
_refine_ls_number_parameters 70
_refine_ls_number_reflns 1450
_refine_ls_number_restraints 0
_refine_ls_restrained_S_all 1.411
_refine_ls_R_factor_all 0.1925
_refine_ls_R_factor_gt 0.1301
_refine_ls_shift/su_max 0.000
_refine_ls_shift/su_mean 0.000
_refine_ls_structure_factor_coef Fsqd
_refine_ls_weighting_details 'w=1/[\s^2^(Fo^2^)+(0.2000P)^2^] where P=(Fo^2^+2Fc^2^)/3'
_refine_ls_weighting_scheme calc
_refine_ls_wR_factor_gt 0.3547
_refine_ls_wR_factor_ref 0.4055
_reflns_Friedel_coverage 0.000
_reflns_number_gt 869
_reflns_number_total 1450
_reflns_threshold_expression 'I > 2\s(I)'
_cod_data_source_file ja7b02184_si_006.cif
_cod_data_source_block L5-Me2
_cod_database_code 4126094
_shelx_space_group_comment
;
The symmetry employed for this shelxl refinement is uniquely defined
by the following loop, which should always be used as a source of
symmetry information in preference to the above space-group names.
They are only intended as comments.
;
_olex2_refinement_description
;
1. Fixed Uiso
 At 1.2 times of:
  All C(H) groups
 At 1.5 times of:
  All C(H,H,H) groups
2. Uiso/Uaniso restraints and constraints
: with sigma of 0.1 and sigma for terminal atoms of 0.2
3. Rigid body (RIGU) restrains
 C1, C2, C3, C4, C5, C6, C7, C8, C9, C10, C11, C12, C13
 with sigma for 1-2 distances of 0.01 and sigma for 1-3 distances of 0.01
4.a Aromatic/amide H refined with riding coordinates:
 C4(H4), C5(H5), C7(H7), C8(H8)
4.b Idealised Me refined as rotating group:
 C1(H1A,H1B,H1C)
;
_shelx_shelxl_version_number 2016/6
_olex2_submission_special_instructions 'No special instructions were received'

loop_
_space_group_symop_operation_xyz
'x, y, z'
'-x, y+1/2, -z+1/2'
'-x, -y, -z'
'x, -y-1/2, z-1/2'

loop_
_atom_site_label
_atom_site_type_symbol
_atom_site_fract_x
_atom_site_fract_y
_atom_site_fract_z
_atom_site_U_iso_or_equiv
_atom_site_adp_type
_atom_site_occupancy
_atom_site_site_symmetry_order
_atom_site_calc_flag
_atom_site_refinement_flags_posn
_atom_site_refinement_flags_adp
F1 F 0.6182(3) 0.8847(11) 0.3674(4) 0.0272(13) Uiso 1 1 d . .
F2 F 0.5167(3) 1.2923(11) 0.3096(4) 0.0272(13) Uiso 1 1 d . .
O1 O 0.8792(3) -0.4970(13) 0.8430(5) 0.0297(15) Uiso 1 1 d . .
O2 O 0.9185(3) -0.5641(14) 0.6699(5) 0.0296(16) Uiso 1 1 d . .
C1 C 0.9386(5) -0.700(2) 0.8844(8) 0.035(2) Uiso 1 1 d . U
H1A H 0.935086 -0.867943 0.837933 0.052 Uiso 1 1 calc GR .
H1B H 0.930000 -0.749313 0.961706 0.052 Uiso 1 1 calc GR .
H1C H 0.990339 -0.616290 0.881194 0.052 Uiso 1 1 calc GR .
C2 C 0.8768(5) -0.4470(18) 0.7333(7) 0.0230(19) Uiso 1 1 d . U
C3 C 0.8201(5) -0.2283(19) 0.6997(7) 0.025(2) Uiso 1 1 d . U
C4 C 0.8154(5) -0.126(2) 0.5896(7) 0.0224(19) Uiso 1 1 d . U
H4 H 0.849205 -0.201045 0.537914 0.027 Uiso 1 1 calc R .
C5 C 0.7642(5) 0.076(2) 0.5550(8) 0.027(2) Uiso 1 1 d . U
H5 H 0.763361 0.143007 0.480512 0.033 Uiso 1 1 calc R .
C6 C 0.7122(5) 0.1881(19) 0.6286(7) 0.025(2) Uiso 1 1 d . U
C7 C 0.7123(4) 0.0861(19) 0.7377(7) 0.0223(19) Uiso 1 1 d . U
H7 H 0.676193 0.155186 0.787328 0.027 Uiso 1 1 calc R .
C8 C 0.7660(5) -0.1179(19) 0.7726(7) 0.0222(18) Uiso 1 1 d . U
H8 H 0.766653 -0.185350 0.846963 0.027 Uiso 1 1 calc R .
C9 C 0.6565(5) 0.403(2) 0.5916(7) 0.027(2) Uiso 1 1 d . U
C10 C 0.6090(5) 0.575(2) 0.5654(7) 0.025(2) Uiso 1 1 d . U
C11 C 0.5554(4) 0.7866(18) 0.5316(7) 0.0203(19) Uiso 1 1 d . U
C12 C 0.5591(5) 0.934(2) 0.4350(7) 0.026(2) Uiso 1 1 d . U
C13 C 0.5068(5) 1.1404(19) 0.4020(7) 0.0206(18) Uiso 1 1 d . U

loop_
_atom_type_symbol
_atom_type_description
_atom_type_scat_dispersion_real
_atom_type_scat_dispersion_imag
_atom_type_scat_source
C C 0.0033 0.0016 'International Tables Vol C Tables 4.2.6.8 and 6.1.1.4'
H H 0.0000 0.0000 'International Tables Vol C Tables 4.2.6.8 and 6.1.1.4'
O O 0.0106 0.0060 'International Tables Vol C Tables 4.2.6.8 and 6.1.1.4'
F F 0.0171 0.0103 'International Tables Vol C Tables 4.2.6.8 and 6.1.1.4'

loop_
_geom_angle_atom_site_label_1
_geom_angle_atom_site_label_2
_geom_angle_atom_site_label_3
_geom_angle
_geom_angle_site_symmetry_3
C2 O1 C1 115.2(6) .
O1 C1 H1A 109.5 .
O1 C1 H1B 109.5 .
O1 C1 H1C 109.5 .
H1A C1 H1B 109.5 .
H1A C1 H1C 109.5 .
H1B C1 H1C 109.5 .
O1 C2 C3 111.9(6) .
O2 C2 O1 123.6(8) .
O2 C2 C3 124.4(8) .
C4 C3 C2 120.0(7) .
C4 C3 C8 116.9(8) .
C8 C3 C2 123.1(8) .
C3 C4 H4 119.0 .
C5 C4 C3 122.0(7) .
C5 C4 H4 119.0 .
C4 C5 H5 119.7 .
C4 C5 C6 120.6(8) .
C6 C5 H5 119.7 .
C5 C6 C9 120.8(8) .
C7 C6 C5 119.7(9) .
C7 C6 C9 119.4(7) .
C6 C7 H7 120.5 .
C8 C7 C6 119.1(7) .
C8 C7 H7 120.5 .
C3 C8 H8 119.1 .
C7 C8 C3 121.7(8) .
C7 C8 H8 119.1 .
C10 C9 C6 176.9(8) .
C9 C10 C11 177.1(9) .
C10 C11 C13 121.2(7) 3_676
C12 C11 C10 123.3(7) .
C12 C11 C13 115.5(8) 3_676
F1 C12 C13 117.0(7) .
C11 C12 F1 119.8(8) .
C11 C12 C13 123.2(7) .
F2 C13 C11 118.2(8) 3_676
F2 C13 C12 120.4(6) .
C12 C13 C11 121.2(8) 3_676

loop_
_geom_bond_atom_site_label_1
_geom_bond_atom_site_label_2
_geom_bond_distance
_geom_bond_site_symmetry_2
F1 C12 1.366(8) .
F2 C13 1.348(9) .
O1 C1 1.472(11) .
O1 C2 1.339(10) .
O2 C2 1.220(9) .
C1 H1A 0.9800 .
C1 H1B 0.9800 .
C1 H1C 0.9800 .
C2 C3 1.470(12) .
C3 C4 1.409(12) .
C3 C8 1.423(10) .
C4 H4 0.9500 .
C4 C5 1.357(13) .
C5 H5 0.9500 .
C5 C6 1.407(11) .
C6 C7 1.400(12) .
C6 C9 1.455(13) .
C7 H7 0.9500 .
C7 C8 1.390(12) .
C8 H8 0.9500 .
C9 C10 1.188(13) .
C10 C11 1.414(12) .
C11 C12 1.365(12) .
C11 C13 1.422(9) 3_676
C12 C13 1.377(13) .

loop_
_geom_torsion_atom_site_label_1
_geom_torsion_atom_site_label_2
_geom_torsion_atom_site_label_3
_geom_torsion_atom_site_label_4
_geom_torsion
_geom_torsion_site_symmetry_1
_geom_torsion_site_symmetry_4
F1 C12 C13 F2 -3.1(13) . .
F1 C12 C13 C11 -178.1(8) . 3_676
O1 C2 C3 C4 173.1(8) . .
O1 C2 C3 C8 -9.5(12) . .
O2 C2 C3 C4 -4.9(14) . .
O2 C2 C3 C8 172.6(9) . .
C1 O1 C2 O2 2.1(12) . .
C1 O1 C2 C3 -175.9(7) . .
C2 C3 C4 C5 -179.8(8) . .
C2 C3 C8 C7 -179.0(8) . .
C3 C4 C5 C6 -1.3(14) . .
C4 C3 C8 C7 -1.5(14) . .
C4 C5 C6 C7 -1.2(14) . .
C4 C5 C6 C9 -179.3(9) . .
C5 C6 C7 C8 2.3(14) . .
C6 C7 C8 C3 -0.9(14) . .
C8 C3 C4 C5 2.6(14) . .
C9 C6 C7 C8 -179.6(8) . .
C10 C11 C12 F1 -1.8(14) . .
C10 C11 C12 C13 179.8(9) . .
C11 C12 C13 F2 175.4(9) . .
C11 C12 C13 C11 0.3(16) . 3_676
C13 C11 C12 F1 178.1(7) 3_676 .
C13 C11 C12 C13 -0.2(15) 3_676 .
